data_1533945
loop_
_publ_author_name
'Palfii, Ya.F.'

_publ_section_title
;
 The crystal structure of the Zr2 Co4 P3 Compound
;
_journal_name_full 'Vestn. L'vov. Un-ta. Ser. Khim.'
_journal_page_first 49
_journal_page_last 51
_journal_volume 1977
_journal_year 1977
_chemical_formula_sum 'Co4 P3 Zr2'
_chemical_name_systematic 'Zr2 Co4 P3'
_space_group_IT_number 189
_symmetry_space_group_name_Hall 'P -6 -2'
_symmetry_space_group_name_H-M 'P -6 2 m'
_cell_angle_alpha 90
_cell_angle_beta 90
_cell_angle_gamma 120
_cell_formula_units_Z 4
_cell_length_a 12.1
_cell_length_b 12.1
_cell_length_c 3.662
_cell_volume 464.322
_citation_journal_id_ASTM VLUSR5
_cod_data_source_file Palfii_VLUSR5_1977_1561.cif
_cod_data_source_block Co4P3Zr2
_cod_original_cell_volume 464.3225
_cod_database_code 1533945

loop_
_symmetry_equiv_pos_as_xyz
x,y,z
-x+y,-x,-z
-y,x-y,z
x,y,-z
-x+y,-x,z
-y,x-y,-z
y,x,z
x-y,-y,-z
-x,-x+y,z
y,x,-z
x-y,-y,z
-x,-x+y,-z

loop_
_atom_site_label
_atom_site_type_symbol
_atom_site_fract_x
_atom_site_fract_y
_atom_site_fract_z
_atom_site_occupancy
_atom_site_U_iso_or_equiv
Zr3 Zr 0 0.5546 0 1 0.0
Zr2 Zr 0.3333 0.6667 0 1 0.0
P1 P 0 -0.1791 0 1 0.0
Co4 Co 0 0 0 1 0.0
Co1 Co 0 -0.2794 0.5 1 0.0
Co3 Co 0.1268 0.4834 0.5 1 0.0
Co2 Co 0.1958 0.3734 0 1 0.0
P3 P 0 0.3468 0 1 0.0
P2 P 0.3097 0.487 0.5 1 0.0
Zr1 Zr 0 0.1756 0.5 1 0.0
